data_7029222
loop_
_publ_author_name
'Massard, Alexandre'
'Rogez, Guillaume'
'Braunstein, Pierre'

_publ_section_title
;
 Synthesis and characterization of a new nonanuclear Ni(II) cluster from a
 pyridyl-alcohol ligand.
;
_journal_issue 1
_journal_name_full 'Dalton transactions (Cambridge, England : 2003)'
_journal_page_first 42
_journal_page_last 46
_journal_paper_doi 10.1039/c3dt52744a
_journal_volume 43
_journal_year 2014
_chemical_formula_moiety 'C64 H106 N4 Ni9 O32'
_chemical_formula_sum 'C64 H106 N4 Ni9 O32'
_chemical_formula_weight 1971.92
_chemical_name_systematic
;
 ?
;
_space_group_IT_number 2
_symmetry_cell_setting triclinic
_symmetry_space_group_name_Hall '-P 1'
_symmetry_space_group_name_H-M 'P -1'
_atom_sites_solution_hydrogens geom
_atom_sites_solution_primary direct
_atom_sites_solution_secondary difmap
_audit_creation_method SHELXL-97
_cell_angle_alpha 95.379(2)
_cell_angle_beta 101.262(2)
_cell_angle_gamma 115.172(2)
_cell_formula_units_Z 1
_cell_length_a 11.8147(4)
_cell_length_b 11.8639(3)
_cell_length_c 18.4813(7)
_cell_measurement_reflns_used 31901
_cell_measurement_temperature 193(2)
_cell_measurement_theta_max 27.485
_cell_measurement_theta_min 0.998
_cell_volume 2253.26(14)
_computing_cell_refinement 'Denzo (Nonius B.V., 1998)'
_computing_data_collection 'Collect (Nonius B.V., 1998)'
_computing_data_reduction 'Denzo (Nonius B.V., 1998)'
_computing_molecular_graphics 'PLATON 98 (Spek, 1998)'
_computing_publication_material 'SHELXL-97 (Sheldrick, 1997)'
_computing_structure_refinement 'SHELXL-97 (Sheldrick, 1997)'
_computing_structure_solution 'SHELXS-97 (Sheldrick, 1997)'
_diffrn_ambient_temperature 193(2)
_diffrn_measured_fraction_theta_full 0.995
_diffrn_measured_fraction_theta_max 0.995
_diffrn_measurement_device_type KappaCCD
_diffrn_measurement_method 'phi and omega scans'
_diffrn_radiation_monochromator graphite
_diffrn_radiation_source 'sealed tube'
_diffrn_radiation_type MoK\a
_diffrn_radiation_wavelength 0.71073
_diffrn_reflns_av_R_equivalents 0.0550
_diffrn_reflns_av_sigmaI/netI 0.0639
_diffrn_reflns_limit_h_max 11
_diffrn_reflns_limit_h_min -15
_diffrn_reflns_limit_k_max 15
_diffrn_reflns_limit_k_min -13
_diffrn_reflns_limit_l_max 23
_diffrn_reflns_limit_l_min -22
_diffrn_reflns_number 26080
_diffrn_reflns_theta_full 27.48
_diffrn_reflns_theta_max 27.48
_diffrn_reflns_theta_min 1.15
_exptl_absorpt_coefficient_mu 1.911
_exptl_absorpt_correction_T_max 0.77630
_exptl_absorpt_correction_T_min 0.59586
_exptl_absorpt_correction_type multi-scan
_exptl_absorpt_process_details 'MULscanABS in PLATON (Spek, 2003)'
_exptl_crystal_colour green
_exptl_crystal_density_diffrn 1.453
_exptl_crystal_density_method 'not measured'
_exptl_crystal_description plate
_exptl_crystal_F_000 1026
_exptl_crystal_size_max 0.30
_exptl_crystal_size_mid 0.20
_exptl_crystal_size_min 0.15
_platon_squeeze_details
;
The residual electron density was assigned to several molecules of the
methanol and diethyl ether solvent. 
;
_refine_diff_density_max 0.786
_refine_diff_density_min -1.322
_refine_diff_density_rms 0.315
_refine_ls_extinction_method none
_refine_ls_goodness_of_fit_ref 1.117
_refine_ls_hydrogen_treatment constr
_refine_ls_matrix_type full
_refine_ls_number_parameters 506
_refine_ls_number_reflns 10282
_refine_ls_number_restraints 0
_refine_ls_restrained_S_all 1.117
_refine_ls_R_factor_all 0.0870
_refine_ls_R_factor_gt 0.0599
_refine_ls_shift/su_max 0.000
_refine_ls_shift/su_mean 0.000
_refine_ls_structure_factor_coef Fsqd
_refine_ls_weighting_details 'calc w=1/[\s^2^(Fo^2^)+(0.0839P)^2^+2.5120P] where P=(Fo^2^+2Fc^2^)/3'
_refine_ls_weighting_scheme calc
_refine_ls_wR_factor_gt 0.1533
_refine_ls_wR_factor_ref 0.1666
_reflns_number_gt 7790
_reflns_number_total 10282
_reflns_threshold_expression I>2\s(I)
_cod_data_source_file c3dt52744a.txt
_cod_data_source_block pbam120718
_cod_depositor_comments
;
The following automatic conversions were performed:

'_symmetry_cell_setting' value 'Triclinic' changed to 'triclinic'
according to
/usr/data/users/saulius/automatic-downloads/current/RSC/lib/dictionaries/cif_core.dic
dictionary named 'cif_core.dic' version 2.4.2 from 2011-04-26.

Automatic conversion script
Id: cif_fix_values 2281 2013-09-26 08:29:07Z andrius 
;
_cod_original_cell_volume 2253.26(13)
_cod_database_code 7029222

loop_
_symmetry_equiv_pos_as_xyz
'x, y, z'
'-x, -y, -z'

loop_
_atom_site_label
_atom_site_type_symbol
_atom_site_fract_x
_atom_site_fract_y
_atom_site_fract_z
_atom_site_U_iso_or_equiv
_atom_site_adp_type
_atom_site_occupancy
_atom_site_symmetry_multiplicity
_atom_site_calc_flag
_atom_site_refinement_flags
C1 C 0.3342(5) 0.0543(5) 0.9149(3) 0.0344(11) Uani 1 1 d .
H1 H 0.3288 0.1275 0.9014 0.041 Uiso 1 1 calc R
C2 C 0.2972(5) 0.0169(5) 0.9784(3) 0.0426(13) Uani 1 1 d .
H2 H 0.2666 0.0627 1.0074 0.051 Uiso 1 1 calc R
C3 C 0.3056(6) -0.0889(6) 0.9987(3) 0.0496(15) Uani 1 1 d .
H3 H 0.2834 -0.1164 1.0429 0.060 Uiso 1 1 calc R
C4 C 0.3471(6) -0.1536(5) 0.9531(3) 0.0425(13) Uani 1 1 d .
H4 H 0.3505 -0.2284 0.9650 0.051 Uiso 1 1 calc R
C5 C 0.3840(5) -0.1108(4) 0.8901(3) 0.0316(10) Uani 1 1 d .
C6 C 0.4331(5) -0.1787(5) 0.8412(3) 0.0376(12) Uani 1 1 d .
H6A H 0.4439 -0.2454 0.8658 0.045 Uiso 1 1 calc R
H6B H 0.5195 -0.1172 0.8377 0.045 Uiso 1 1 calc R
C7 C 0.3441(6) -0.2406(4) 0.7611(3) 0.0390(12) Uani 1 1 d .
C8 C 0.2098(6) -0.3411(6) 0.7613(4) 0.0625(19) Uani 1 1 d .
H8A H 0.1702 -0.3024 0.7908 0.094 Uiso 1 1 calc R
H8B H 0.2178 -0.4098 0.7839 0.094 Uiso 1 1 calc R
H8C H 0.1553 -0.3756 0.7095 0.094 Uiso 1 1 calc R
C9 C 0.4096(8) -0.2952(6) 0.7157(4) 0.0616(18) Uani 1 1 d .
H9A H 0.3557 -0.3306 0.6638 0.092 Uiso 1 1 calc R
H9B H 0.4210 -0.3626 0.7381 0.092 Uiso 1 1 calc R
H9C H 0.4944 -0.2279 0.7158 0.092 Uiso 1 1 calc R
C10 C 0.6541(5) 0.5486(5) 0.7861(3) 0.0395(12) Uani 1 1 d .
H10 H 0.5814 0.5103 0.8061 0.047 Uiso 1 1 calc R
C11 C 0.7306(6) 0.6780(5) 0.8087(3) 0.0521(15) Uani 1 1 d .
H11 H 0.7127 0.7276 0.8439 0.062 Uiso 1 1 calc R
C12 C 0.8341(6) 0.7326(5) 0.7782(4) 0.0581(17) Uani 1 1 d .
H12 H 0.8908 0.8211 0.7934 0.070 Uiso 1 1 calc R
C13 C 0.8549(5) 0.6588(5) 0.7257(3) 0.0474(14) Uani 1 1 d .
H13 H 0.9239 0.6970 0.7029 0.057 Uiso 1 1 calc R
C14 C 0.7759(4) 0.5287(4) 0.7058(3) 0.0344(11) Uani 1 1 d .
C15 C 0.7955(5) 0.4460(5) 0.6481(3) 0.0371(11) Uani 1 1 d .
H15A H 0.8090 0.3794 0.6714 0.045 Uiso 1 1 calc R
H15B H 0.8755 0.4984 0.6337 0.045 Uiso 1 1 calc R
C16 C 0.6835(4) 0.3816(5) 0.5766(3) 0.0318(10) Uani 1 1 d .
C17 C 0.6418(5) 0.4734(5) 0.5421(3) 0.0447(13) Uani 1 1 d .
H17A H 0.5634 0.4258 0.5007 0.067 Uiso 1 1 calc R
H17B H 0.7112 0.5323 0.5229 0.067 Uiso 1 1 calc R
H17C H 0.6238 0.5215 0.5805 0.067 Uiso 1 1 calc R
C18 C 0.7192(5) 0.3095(6) 0.5203(3) 0.0466(13) Uani 1 1 d .
H18A H 0.7340 0.2431 0.5419 0.070 Uiso 1 1 calc R
H18B H 0.7983 0.3684 0.5086 0.070 Uiso 1 1 calc R
H18C H 0.6484 0.2706 0.4741 0.070 Uiso 1 1 calc R
C19 C 0.6978(5) 0.1476(5) 0.7808(3) 0.0351(11) Uani 1 1 d .
C20 C 0.8203(6) 0.1312(7) 0.8042(4) 0.0656(19) Uani 1 1 d .
H20A H 0.8939 0.2038 0.7961 0.098 Uiso 1 1 calc R
H20B H 0.8086 0.0527 0.7740 0.098 Uiso 1 1 calc R
H20C H 0.8370 0.1264 0.8576 0.098 Uiso 1 1 calc R
C21 C 0.5742(5) 0.3043(5) 0.8767(3) 0.0350(11) Uani 1 1 d .
H21A H 0.5408 0.3497 0.9066 0.053 Uiso 1 1 calc R
H21B H 0.6586 0.3644 0.8713 0.053 Uiso 1 1 calc R
H21C H 0.5837 0.2387 0.9020 0.053 Uiso 1 1 calc R
C22 C 0.4684(5) 0.0142(4) 0.6185(3) 0.0343(11) Uani 1 1 d .
H22A H 0.4090 -0.0170 0.5680 0.051 Uiso 1 1 calc R
H22B H 0.4668 -0.0582 0.6408 0.051 Uiso 1 1 calc R
H22C H 0.5565 0.0679 0.6153 0.051 Uiso 1 1 calc R
C23 C 0.3272(5) 0.4010(5) 0.8771(3) 0.0353(11) Uani 1 1 d .
C24 C 0.3330(8) 0.4898(6) 0.9436(4) 0.066(2) Uani 1 1 d .
H24A H 0.4097 0.5719 0.9520 0.100 Uiso 1 1 calc R
H24B H 0.3380 0.4528 0.9887 0.100 Uiso 1 1 calc R
H24C H 0.2550 0.5023 0.9334 0.100 Uiso 1 1 calc R
C25 C 0.1245(4) -0.0143(4) 0.7425(3) 0.0314(10) Uani 1 1 d .
H25A H 0.1122 0.0245 0.7876 0.047 Uiso 1 1 calc R
H25B H 0.1241 -0.0953 0.7494 0.047 Uiso 1 1 calc R
H25C H 0.0541 -0.0293 0.6988 0.047 Uiso 1 1 calc R
C26 C 0.0723(5) 0.1956(4) 0.6491(3) 0.0312(10) Uani 1 1 d .
C27 C -0.0545(6) 0.2007(7) 0.6267(3) 0.0605(18) Uani 1 1 d .
H27A H -0.1029 0.1727 0.6644 0.091 Uiso 1 1 calc R
H27B H -0.1052 0.1448 0.5776 0.091 Uiso 1 1 calc R
H27C H -0.0380 0.2881 0.6235 0.091 Uiso 1 1 calc R
C28 C 0.3711(5) 0.3857(4) 0.6399(3) 0.0309(10) Uani 1 1 d .
H28A H 0.2950 0.3939 0.6477 0.046 Uiso 1 1 calc R
H28B H 0.3613 0.3636 0.5858 0.046 Uiso 1 1 calc R
H28C H 0.4490 0.4665 0.6616 0.046 Uiso 1 1 calc R
C29 C 0.2550(4) 0.1320(4) 0.4627(3) 0.0267(9) Uani 1 1 d .
C30 C 0.3232(5) 0.1700(5) 0.4008(3) 0.0397(12) Uani 1 1 d .
H30A H 0.3734 0.1232 0.3960 0.060 Uiso 1 1 calc R
H30B H 0.3815 0.2615 0.4134 0.060 Uiso 1 1 calc R
H30C H 0.2587 0.1498 0.3530 0.060 Uiso 1 1 calc R
C31 C 0.0808(5) -0.1896(4) 0.5658(3) 0.0356(11) Uani 1 1 d .
C32 C -0.0434(7) -0.2922(7) 0.5279(5) 0.082(2) Uani 1 1 d .
H32A H -0.0362 -0.3716 0.5210 0.123 Uiso 1 1 calc R
H32B H -0.0743 -0.2761 0.4787 0.123 Uiso 1 1 calc R
H32C H -0.1048 -0.2994 0.5581 0.123 Uiso 1 1 calc R
N1 N 0.3774(4) -0.0061(4) 0.8712(2) 0.0296(8) Uani 1 1 d .
N2 N 0.6761(4) 0.4725(4) 0.7372(2) 0.0305(9) Uani 1 1 d .
O1 O 0.3321(4) -0.1388(3) 0.72885(19) 0.0372(8) Uani 1 1 d .
O2 O 0.5788(3) 0.2899(3) 0.60085(18) 0.0321(7) Uani 1 1 d .
O3 O 0.5991(3) 0.0703(3) 0.79777(19) 0.0352(8) Uani 1 1 d .
O4 O 0.7041(3) 0.2366(3) 0.7467(2) 0.0382(8) Uani 1 1 d .
O5 O 0.4858(3) 0.2462(3) 0.80400(16) 0.0255(6) Uani 1 1 d .
O6 O 0.4287(3) 0.0870(3) 0.66480(16) 0.0228(6) Uani 1 1 d .
O7 O 0.3772(3) 0.4456(3) 0.82605(19) 0.0373(8) Uani 1 1 d .
O8 O 0.2716(3) 0.2828(3) 0.87360(18) 0.0353(8) Uani 1 1 d .
O9 O 0.2460(3) 0.0693(3) 0.73028(16) 0.0229(6) Uani 1 1 d .
O10 O 0.1405(3) 0.2484(3) 0.71421(18) 0.0321(7) Uani 1 1 d .
O11 O 0.1042(3) 0.1382(3) 0.59972(17) 0.0267(7) Uani 1 1 d .
O12 O 0.3827(3) 0.2882(3) 0.67568(16) 0.0239(6) Uani 1 1 d .
O13 O 0.3231(3) 0.1471(3) 0.52716(16) 0.0262(7) Uani 1 1 d .
O14 O 0.1336(3) 0.0868(3) 0.44385(17) 0.0313(7) Uani 1 1 d .
O15 O 0.1148(3) -0.0747(3) 0.55807(16) 0.0249(6) Uani 1 1 d .
O16 O 0.1504(5) -0.2244(4) 0.6070(2) 0.0742(16) Uani 1 1 d .
Ni1 Ni 0.41483(5) 0.05169(5) 0.77022(3) 0.02408(15) Uani 1 1 d .
Ni2 Ni 0.55279(5) 0.27665(5) 0.70785(3) 0.02426(15) Uani 1 1 d .
Ni3 Ni 0.31465(6) 0.25908(5) 0.76768(3) 0.02443(15) Uani 1 1 d .
Ni4 Ni 0.26388(5) 0.10113(5) 0.62339(3) 0.02109(14) Uani 1 1 d .
Ni5 Ni 0.0000 0.0000 0.5000 0.02334(18) Uani 1 2 d S
H1O H 0.2693 -0.1705 0.6887 0.050 Uiso 1 1 d .
H2O H 0.5068 0.2681 0.5680 0.050 Uiso 1 1 d .

loop_
_atom_site_aniso_label
_atom_site_aniso_U_11
_atom_site_aniso_U_22
_atom_site_aniso_U_33
_atom_site_aniso_U_23
_atom_site_aniso_U_13
_atom_site_aniso_U_12
C1 0.043(3) 0.041(3) 0.026(3) 0.007(2) 0.007(2) 0.026(2)
C2 0.054(3) 0.054(3) 0.031(3) 0.010(2) 0.015(3) 0.033(3)
C3 0.069(4) 0.061(4) 0.030(3) 0.019(3) 0.024(3) 0.033(3)
C4 0.059(3) 0.040(3) 0.033(3) 0.017(2) 0.014(3) 0.024(3)
C5 0.039(3) 0.033(2) 0.026(2) 0.0096(19) 0.005(2) 0.020(2)
C6 0.054(3) 0.040(3) 0.037(3) 0.020(2) 0.013(2) 0.034(2)
C7 0.064(4) 0.030(2) 0.032(3) 0.010(2) 0.011(2) 0.028(2)
C8 0.072(4) 0.045(3) 0.052(4) 0.023(3) -0.001(3) 0.014(3)
C9 0.109(6) 0.063(4) 0.046(4) 0.015(3) 0.024(4) 0.067(4)
C10 0.039(3) 0.038(3) 0.038(3) 0.006(2) 0.008(2) 0.017(2)
C11 0.059(4) 0.039(3) 0.051(4) -0.003(3) 0.012(3) 0.018(3)
C12 0.055(4) 0.032(3) 0.066(4) 0.002(3) 0.011(3) 0.003(3)
C13 0.040(3) 0.042(3) 0.045(3) 0.005(2) 0.012(3) 0.006(2)
C14 0.025(2) 0.036(3) 0.033(3) 0.005(2) 0.002(2) 0.008(2)
C15 0.031(3) 0.047(3) 0.036(3) 0.013(2) 0.010(2) 0.019(2)
C16 0.030(2) 0.040(3) 0.031(3) 0.011(2) 0.012(2) 0.018(2)
C17 0.045(3) 0.046(3) 0.044(3) 0.019(2) 0.008(3) 0.021(3)
C18 0.038(3) 0.062(4) 0.043(3) 0.006(3) 0.012(2) 0.027(3)
C19 0.037(3) 0.051(3) 0.026(3) 0.011(2) 0.005(2) 0.028(2)
C20 0.058(4) 0.102(5) 0.071(5) 0.041(4) 0.025(3) 0.059(4)
C21 0.039(3) 0.037(3) 0.018(2) -0.0033(19) -0.006(2) 0.015(2)
C22 0.047(3) 0.035(2) 0.030(3) 0.003(2) 0.011(2) 0.027(2)
C23 0.048(3) 0.039(3) 0.025(3) 0.001(2) 0.007(2) 0.028(2)
C24 0.113(6) 0.055(4) 0.045(4) -0.005(3) 0.029(4) 0.050(4)
C25 0.031(2) 0.032(2) 0.030(3) 0.0082(19) 0.009(2) 0.012(2)
C26 0.037(3) 0.032(2) 0.031(3) 0.004(2) 0.009(2) 0.022(2)
C27 0.053(4) 0.096(5) 0.044(4) -0.014(3) -0.003(3) 0.057(4)
C28 0.042(3) 0.026(2) 0.032(3) 0.0111(19) 0.006(2) 0.022(2)
C29 0.032(2) 0.025(2) 0.025(2) 0.0034(18) 0.0060(19) 0.0158(19)
C30 0.035(3) 0.063(3) 0.026(3) 0.012(2) 0.010(2) 0.024(2)
C31 0.047(3) 0.033(3) 0.022(2) 0.0036(19) 0.005(2) 0.015(2)
C32 0.066(5) 0.067(5) 0.101(6) 0.027(4) 0.009(4) 0.023(4)
N1 0.036(2) 0.035(2) 0.023(2) 0.0092(16) 0.0066(17) 0.0213(17)
N2 0.031(2) 0.032(2) 0.023(2) 0.0045(16) 0.0027(16) 0.0127(17)
O1 0.060(2) 0.0254(16) 0.0288(18) 0.0069(13) 0.0037(16) 0.0243(16)
O2 0.0266(16) 0.0397(18) 0.0256(17) 0.0091(14) 0.0047(13) 0.0115(14)
O3 0.0411(19) 0.0428(19) 0.0311(19) 0.0146(15) 0.0075(15) 0.0271(16)
O4 0.0327(18) 0.047(2) 0.038(2) 0.0176(16) 0.0075(15) 0.0203(16)
O5 0.0305(16) 0.0250(15) 0.0170(15) 0.0007(12) -0.0001(12) 0.0123(13)
O6 0.0305(16) 0.0232(14) 0.0184(15) 0.0025(11) 0.0044(12) 0.0169(12)
O7 0.050(2) 0.0320(17) 0.0327(19) 0.0005(15) 0.0080(16) 0.0237(16)
O8 0.053(2) 0.0368(19) 0.0247(17) 0.0044(14) 0.0133(16) 0.0278(16)
O9 0.0278(15) 0.0233(14) 0.0182(15) 0.0040(11) 0.0052(12) 0.0126(12)
O10 0.0394(18) 0.0422(18) 0.0222(17) -0.0001(14) 0.0049(14) 0.0280(15)
O11 0.0292(16) 0.0325(16) 0.0232(16) 0.0012(13) 0.0032(13) 0.0206(13)
O12 0.0310(16) 0.0210(14) 0.0210(15) 0.0048(12) 0.0036(13) 0.0143(12)
O13 0.0259(16) 0.0331(16) 0.0177(15) 0.0032(12) 0.0023(12) 0.0134(13)
O14 0.0283(17) 0.0446(19) 0.0226(17) 0.0105(14) 0.0049(13) 0.0179(15)
O15 0.0302(16) 0.0246(15) 0.0200(16) 0.0036(12) 0.0020(13) 0.0146(13)
O16 0.123(4) 0.038(2) 0.045(3) -0.0018(18) -0.027(3) 0.044(2)
Ni1 0.0333(3) 0.0247(3) 0.0188(3) 0.0057(2) 0.0049(2) 0.0178(2)
Ni2 0.0267(3) 0.0248(3) 0.0208(3) 0.0045(2) 0.0028(2) 0.0126(2)
Ni3 0.0329(3) 0.0249(3) 0.0181(3) 0.0011(2) 0.0039(2) 0.0174(2)
Ni4 0.0251(3) 0.0228(3) 0.0167(3) 0.0023(2) 0.0024(2) 0.0136(2)
Ni5 0.0240(4) 0.0291(4) 0.0180(4) 0.0042(3) 0.0022(3) 0.0145(3)

loop_
_atom_type_symbol
_atom_type_description
_atom_type_scat_dispersion_real
_atom_type_scat_dispersion_imag
_atom_type_scat_source
C C 0.0033 0.0016 'International Tables Vol C Tables 4.2.6.8 and 6.1.1.4'
H H 0.0000 0.0000 'International Tables Vol C Tables 4.2.6.8 and 6.1.1.4'
N N 0.0061 0.0033 'International Tables Vol C Tables 4.2.6.8 and 6.1.1.4'
O O 0.0106 0.0060 'International Tables Vol C Tables 4.2.6.8 and 6.1.1.4'
Ni Ni 0.3393 1.1124 'International Tables Vol C Tables 4.2.6.8 and 6.1.1.4'

loop_
_geom_angle_atom_site_label_1
_geom_angle_atom_site_label_2
_geom_angle_atom_site_label_3
_geom_angle
_geom_angle_site_symmetry_1
_geom_angle_site_symmetry_3
N1 C1 C2 124.0(5) . .
N1 C1 H1 118.0 . .
C2 C1 H1 118.0 . .
C1 C2 C3 118.3(5) . .
C1 C2 H2 120.8 . .
C3 C2 H2 120.8 . .
C4 C3 C2 118.1(5) . .
C4 C3 H3 120.9 . .
C2 C3 H3 120.9 . .
C3 C4 C5 120.9(5) . .
C3 C4 H4 119.5 . .
C5 C4 H4 119.5 . .
N1 C5 C4 120.6(5) . .
N1 C5 C6 118.1(4) . .
C4 C5 C6 121.3(4) . .
C5 C6 C7 114.2(4) . .
C5 C6 H6A 108.7 . .
C7 C6 H6A 108.7 . .
C5 C6 H6B 108.7 . .
C7 C6 H6B 108.7 . .
H6A C6 H6B 107.6 . .
O1 C7 C9 108.8(4) . .
O1 C7 C8 109.3(5) . .
C9 C7 C8 111.7(5) . .
O1 C7 C6 105.8(4) . .
C9 C7 C6 109.0(5) . .
C8 C7 C6 112.1(4) . .
C7 C8 H8A 109.5 . .
C7 C8 H8B 109.5 . .
H8A C8 H8B 109.5 . .
C7 C8 H8C 109.5 . .
H8A C8 H8C 109.5 . .
H8B C8 H8C 109.5 . .
C7 C9 H9A 109.5 . .
C7 C9 H9B 109.5 . .
H9A C9 H9B 109.5 . .
C7 C9 H9C 109.5 . .
H9A C9 H9C 109.5 . .
H9B C9 H9C 109.5 . .
N2 C10 C11 124.0(5) . .
N2 C10 H10 118.0 . .
C11 C10 H10 118.0 . .
C12 C11 C10 117.4(6) . .
C12 C11 H11 121.3 . .
C10 C11 H11 121.3 . .
C13 C12 C11 119.8(5) . .
C13 C12 H12 120.1 . .
C11 C12 H12 120.1 . .
C12 C13 C14 120.3(5) . .
C12 C13 H13 119.8 . .
C14 C13 H13 119.8 . .
N2 C14 C13 120.7(5) . .
N2 C14 C15 117.8(4) . .
C13 C14 C15 121.5(5) . .
C14 C15 C16 114.7(4) . .
C14 C15 H15A 108.6 . .
C16 C15 H15A 108.6 . .
C14 C15 H15B 108.6 . .
C16 C15 H15B 108.6 . .
H15A C15 H15B 107.6 . .
O2 C16 C17 109.7(4) . .
O2 C16 C18 107.8(4) . .
C17 C16 C18 111.5(4) . .
O2 C16 C15 104.6(4) . .
C17 C16 C15 113.1(4) . .
C18 C16 C15 109.7(4) . .
C16 C17 H17A 109.5 . .
C16 C17 H17B 109.5 . .
H17A C17 H17B 109.5 . .
C16 C17 H17C 109.5 . .
H17A C17 H17C 109.5 . .
H17B C17 H17C 109.5 . .
C16 C18 H18A 109.5 . .
C16 C18 H18B 109.5 . .
H18A C18 H18B 109.5 . .
C16 C18 H18C 109.5 . .
H18A C18 H18C 109.5 . .
H18B C18 H18C 109.5 . .
O3 C19 O4 125.9(4) . .
O3 C19 C20 116.4(5) . .
O4 C19 C20 117.7(5) . .
C19 C20 H20A 109.5 . .
C19 C20 H20B 109.5 . .
H20A C20 H20B 109.5 . .
C19 C20 H20C 109.5 . .
H20A C20 H20C 109.5 . .
H20B C20 H20C 109.5 . .
O5 C21 H21A 109.5 . .
O5 C21 H21B 109.5 . .
H21A C21 H21B 109.5 . .
O5 C21 H21C 109.5 . .
H21A C21 H21C 109.5 . .
H21B C21 H21C 109.5 . .
O6 C22 H22A 109.5 . .
O6 C22 H22B 109.5 . .
H22A C22 H22B 109.5 . .
O6 C22 H22C 109.5 . .
H22A C22 H22C 109.5 . .
H22B C22 H22C 109.5 . .
O7 C23 O8 120.7(4) . .
O7 C23 C24 119.8(5) . .
O8 C23 C24 119.5(5) . .
O7 C23 Ni3 59.7(2) . .
O8 C23 Ni3 61.0(2) . .
C24 C23 Ni3 178.7(4) . .
C23 C24 H24A 109.5 . .
C23 C24 H24B 109.5 . .
H24A C24 H24B 109.5 . .
C23 C24 H24C 109.5 . .
H24A C24 H24C 109.5 . .
H24B C24 H24C 109.5 . .
O9 C25 H25A 109.5 . .
O9 C25 H25B 109.5 . .
H25A C25 H25B 109.5 . .
O9 C25 H25C 109.5 . .
H25A C25 H25C 109.5 . .
H25B C25 H25C 109.5 . .
O10 C26 O11 124.2(4) . .
O10 C26 C27 117.3(4) . .
O11 C26 C27 118.6(4) . .
C26 C27 H27A 109.5 . .
C26 C27 H27B 109.5 . .
H27A C27 H27B 109.5 . .
C26 C27 H27C 109.5 . .
H27A C27 H27C 109.5 . .
H27B C27 H27C 109.5 . .
O12 C28 H28A 109.5 . .
O12 C28 H28B 109.5 . .
H28A C28 H28B 109.5 . .
O12 C28 H28C 109.5 . .
H28A C28 H28C 109.5 . .
H28B C28 H28C 109.5 . .
O13 C29 O14 125.7(4) . .
O13 C29 C30 117.9(4) . .
O14 C29 C30 116.4(4) . .
C29 C30 H30A 109.5 . .
C29 C30 H30B 109.5 . .
H30A C30 H30B 109.5 . .
C29 C30 H30C 109.5 . .
H30A C30 H30C 109.5 . .
H30B C30 H30C 109.5 . .
O16 C31 O15 124.2(5) . .
O16 C31 C32 112.5(5) . .
O15 C31 C32 123.3(5) . .
C31 C32 H32A 109.5 . .
C31 C32 H32B 109.5 . .
H32A C32 H32B 109.5 . .
C31 C32 H32C 109.5 . .
H32A C32 H32C 109.5 . .
H32B C32 H32C 109.5 . .
C1 N1 C5 118.0(4) . .
C1 N1 Ni1 120.0(3) . .
C5 N1 Ni1 121.8(3) . .
C10 N2 C14 117.6(4) . .
C10 N2 Ni2 120.3(3) . .
C14 N2 Ni2 122.0(3) . .
C7 O1 Ni1 131.4(3) . .
C7 O1 H1O 109.2 . .
Ni1 O1 H1O 118.6 . .
C16 O2 Ni2 130.2(3) . .
C16 O2 H2O 109.3 . .
Ni2 O2 H2O 111.6 . .
C19 O3 Ni1 128.5(3) . .
C19 O4 Ni2 125.3(3) . .
C21 O5 Ni1 117.3(3) . .
C21 O5 Ni3 124.8(3) . .
Ni1 O5 Ni3 98.81(12) . .
C21 O5 Ni2 119.9(3) . .
Ni1 O5 Ni2 90.53(12) . .
Ni3 O5 Ni2 98.54(12) . .
C22 O6 Ni4 120.0(3) . .
C22 O6 Ni1 119.2(3) . .
Ni4 O6 Ni1 102.76(13) . .
C22 O6 Ni2 118.9(3) . .
Ni4 O6 Ni2 99.02(12) . .
Ni1 O6 Ni2 91.71(11) . .
C23 O7 Ni3 89.6(3) . .
C23 O8 Ni3 88.0(3) . .
C25 O9 Ni3 117.6(3) . .
C25 O9 Ni4 121.5(3) . .
Ni3 O9 Ni4 90.00(11) . .
C25 O9 Ni1 121.9(3) . .
Ni3 O9 Ni1 99.60(12) . .
Ni4 O9 Ni1 99.85(12) . .
C26 O10 Ni3 129.8(3) . .
C26 O11 Ni4 124.3(3) . .
C26 O11 Ni5 134.2(3) . .
Ni4 O11 Ni5 97.17(12) . .
C28 O12 Ni3 116.9(3) . .
C28 O12 Ni2 123.7(3) . .
Ni3 O12 Ni2 101.77(13) . .
C28 O12 Ni4 118.7(3) . .
Ni3 O12 Ni4 91.05(11) . .
Ni2 O12 Ni4 98.49(12) . .
C29 O13 Ni4 128.5(3) . .
C29 O14 Ni5 131.0(3) . .
C31 O15 Ni5 127.9(3) . .
C31 O15 Ni4 132.5(3) . .
Ni5 O15 Ni4 96.45(11) . .
O1 Ni1 O3 93.95(14) . .
O1 Ni1 O6 90.21(12) . .
O3 Ni1 O6 91.55(13) . .
O1 Ni1 O5 174.46(13) . .
O3 Ni1 O5 90.46(13) . .
O6 Ni1 O5 86.32(11) . .
O1 Ni1 O9 94.95(13) . .
O3 Ni1 O9 166.50(12) . .
O6 Ni1 O9 78.29(11) . .
O5 Ni1 O9 80.14(11) . .
O1 Ni1 N1 83.58(14) . .
O3 Ni1 N1 93.22(14) . .
O6 Ni1 N1 172.41(14) . .
O5 Ni1 N1 99.54(13) . .
O9 Ni1 N1 97.85(13) . .
O1 Ni1 Ni2 132.91(10) . .
O3 Ni1 Ni2 79.01(9) . .
O6 Ni1 Ni2 44.24(8) . .
O5 Ni1 Ni2 44.87(8) . .
O9 Ni1 Ni2 87.49(8) . .
N1 Ni1 Ni2 142.74(11) . .
O12 Ni2 O4 169.78(12) . .
O12 Ni2 O6 80.79(11) . .
O4 Ni2 O6 91.47(13) . .
O12 Ni2 O2 90.15(12) . .
O4 Ni2 O2 96.10(13) . .
O6 Ni2 O2 86.81(12) . .
O12 Ni2 O5 79.41(12) . .
O4 Ni2 O5 93.47(13) . .
O6 Ni2 O5 85.87(11) . .
O2 Ni2 O5 168.08(12) . .
O12 Ni2 N2 97.04(14) . .
O4 Ni2 N2 91.45(15) . .
O6 Ni2 N2 172.61(13) . .
O2 Ni2 N2 86.13(14) . .
O5 Ni2 N2 100.73(13) . .
O12 Ni2 Ni1 88.69(8) . .
O4 Ni2 Ni1 81.11(9) . .
O6 Ni2 Ni1 44.05(8) . .
O2 Ni2 Ni1 130.30(9) . .
O5 Ni2 Ni1 44.60(8) . .
N2 Ni2 Ni1 143.25(11) . .
O12 Ni3 O9 88.08(11) . .
O12 Ni3 O10 92.62(12) . .
O9 Ni3 O10 90.39(12) . .
O12 Ni3 O5 80.27(12) . .
O9 Ni3 O5 81.36(12) . .
O10 Ni3 O5 169.24(12) . .
O12 Ni3 O7 102.86(13) . .
O9 Ni3 O7 168.84(13) . .
O10 Ni3 O7 91.30(13) . .
O5 Ni3 O7 98.13(13) . .
O12 Ni3 O8 164.51(12) . .
O9 Ni3 O8 107.25(12) . .
O10 Ni3 O8 89.57(13) . .
O5 Ni3 O8 99.44(13) . .
O7 Ni3 O8 61.74(13) . .
O12 Ni3 C23 133.61(15) . .
O9 Ni3 C23 138.23(15) . .
O10 Ni3 C23 90.16(15) . .
O5 Ni3 C23 100.59(15) . .
O7 Ni3 C23 30.76(15) . .
O8 Ni3 C23 30.98(14) . .
O12 Ni3 Ni4 45.09(8) . .
O9 Ni3 Ni4 45.62(8) . .
O10 Ni3 Ni4 79.92(9) . .
O5 Ni3 Ni4 89.36(8) . .
O7 Ni3 Ni4 145.47(10) . .
O8 Ni3 Ni4 150.12(10) . .
C23 Ni3 Ni4 169.68(12) . .
O6 Ni4 O12 81.19(11) . .
O6 Ni4 O13 89.81(12) . .
O12 Ni4 O13 87.81(12) . .
O6 Ni4 O9 79.08(12) . .
O12 Ni4 O9 85.70(11) . .
O13 Ni4 O9 167.87(12) . .
O6 Ni4 O11 169.46(12) . .
O12 Ni4 O11 90.67(12) . .
O13 Ni4 O11 96.59(12) . .
O9 Ni4 O11 93.73(12) . .
O6 Ni4 O15 111.13(11) . .
O12 Ni4 O15 167.29(12) . .
O13 Ni4 O15 89.04(11) . .
O9 Ni4 O15 99.44(11) . .
O11 Ni4 O15 77.46(12) . .
O6 Ni4 Ni3 88.17(8) . .
O12 Ni4 Ni3 43.85(8) . .
O13 Ni4 Ni3 131.30(8) . .
O9 Ni4 Ni3 44.38(8) . .
O11 Ni4 Ni3 81.31(8) . .
O15 Ni4 Ni3 136.33(8) . .
O14 Ni5 O14 180.00(15) . 2_556
O14 Ni5 O15 88.21(12) . 2_556
O14 Ni5 O15 91.79(12) 2_556 2_556
O14 Ni5 O15 91.79(12) . .
O14 Ni5 O15 88.21(12) 2_556 .
O15 Ni5 O15 180.00(15) 2_556 .
O14 Ni5 O11 86.53(12) . 2_556
O14 Ni5 O11 93.47(12) 2_556 2_556
O15 Ni5 O11 77.50(11) 2_556 2_556
O15 Ni5 O11 102.50(11) . 2_556
O14 Ni5 O11 93.47(12) . .
O14 Ni5 O11 86.53(12) 2_556 .
O15 Ni5 O11 102.50(11) 2_556 .
O15 Ni5 O11 77.50(11) . .
O11 Ni5 O11 180.000(1) 2_556 .

loop_
_geom_bond_atom_site_label_1
_geom_bond_atom_site_label_2
_geom_bond_distance
_geom_bond_site_symmetry_2
C1 N1 1.338(6) .
C1 C2 1.378(7) .
C1 H1 0.9500 .
C2 C3 1.380(8) .
C2 H2 0.9500 .
C3 C4 1.379(8) .
C3 H3 0.9500 .
C4 C5 1.386(7) .
C4 H4 0.9500 .
C5 N1 1.351(6) .
C5 C6 1.505(7) .
C6 C7 1.539(7) .
C6 H6A 0.9900 .
C6 H6B 0.9900 .
C7 O1 1.443(5) .
C7 C9 1.518(8) .
C7 C8 1.527(8) .
C8 H8A 0.9800 .
C8 H8B 0.9800 .
C8 H8C 0.9800 .
C9 H9A 0.9800 .
C9 H9B 0.9800 .
C9 H9C 0.9800 .
C10 N2 1.356(6) .
C10 C11 1.379(7) .
C10 H10 0.9500 .
C11 C12 1.377(9) .
C11 H11 0.9500 .
C12 C13 1.374(8) .
C12 H12 0.9500 .
C13 C14 1.386(7) .
C13 H13 0.9500 .
C14 N2 1.356(6) .
C14 C15 1.500(7) .
C15 C16 1.532(7) .
C15 H15A 0.9900 .
C15 H15B 0.9900 .
C16 O2 1.442(5) .
C16 C17 1.517(7) .
C16 C18 1.518(7) .
C17 H17A 0.9800 .
C17 H17B 0.9800 .
C17 H17C 0.9800 .
C18 H18A 0.9800 .
C18 H18B 0.9800 .
C18 H18C 0.9800 .
C19 O3 1.259(6) .
C19 O4 1.264(6) .
C19 C20 1.526(7) .
C20 H20A 0.9800 .
C20 H20B 0.9800 .
C20 H20C 0.9800 .
C21 O5 1.426(5) .
C21 H21A 0.9800 .
C21 H21B 0.9800 .
C21 H21C 0.9800 .
C22 O6 1.435(5) .
C22 H22A 0.9800 .
C22 H22B 0.9800 .
C22 H22C 0.9800 .
C23 O7 1.250(6) .
C23 O8 1.259(6) .
C23 C24 1.514(7) .
C23 Ni3 2.445(5) .
C24 H24A 0.9800 .
C24 H24B 0.9800 .
C24 H24C 0.9800 .
C25 O9 1.433(5) .
C25 H25A 0.9800 .
C25 H25B 0.9800 .
C25 H25C 0.9800 .
C26 O10 1.241(6) .
C26 O11 1.294(5) .
C26 C27 1.503(7) .
C27 H27A 0.9800 .
C27 H27B 0.9800 .
C27 H27C 0.9800 .
C28 O12 1.428(5) .
C28 H28A 0.9800 .
C28 H28B 0.9800 .
C28 H28C 0.9800 .
C29 O13 1.250(5) .
C29 O14 1.258(5) .
C29 C30 1.519(6) .
C30 H30A 0.9800 .
C30 H30B 0.9800 .
C30 H30C 0.9800 .
C31 O16 1.237(6) .
C31 O15 1.278(6) .
C31 C32 1.430(9) .
C32 H32A 0.9800 .
C32 H32B 0.9800 .
C32 H32C 0.9800 .
N1 Ni1 2.110(4) .
N2 Ni2 2.095(4) .
O1 Ni1 2.037(3) .
O1 H1O 0.8590 .
O2 Ni2 2.070(3) .
O2 H2O 0.8606 .
O3 Ni1 2.046(3) .
O4 Ni2 2.055(3) .
O5 Ni1 2.073(3) .
O5 Ni3 2.078(3) .
O5 Ni2 2.083(3) .
O6 Ni4 2.031(3) .
O6 Ni1 2.054(3) .
O6 Ni2 2.061(3) .
O7 Ni3 2.111(3) .
O8 Ni3 2.139(3) .
O9 Ni3 2.035(3) .
O9 Ni4 2.079(3) .
O9 Ni1 2.091(3) .
O10 Ni3 2.046(3) .
O11 Ni4 2.088(3) .
O11 Ni5 2.105(3) .
O12 Ni3 2.016(3) .
O12 Ni2 2.048(3) .
O12 Ni4 2.061(3) .
O13 Ni4 2.072(3) .
O14 Ni5 2.021(3) .
O15 Ni5 2.099(3) .
O15 Ni4 2.117(3) .
Ni1 Ni2 2.9528(7) .
Ni3 Ni4 2.9094(7) .
Ni5 O14 2.021(3) 2_556
Ni5 O15 2.099(3) 2_556
Ni5 O11 2.105(3) 2_556

loop_
_geom_hbond_atom_site_label_D
_geom_hbond_atom_site_label_H
_geom_hbond_atom_site_label_A
_geom_hbond_distance_DH
_geom_hbond_distance_HA
_geom_hbond_distance_DA
_geom_hbond_angle_DHA
O1 H1O O16 0.86 1.70 2.557(5) 176.1
O2 H2O O13 0.86 1.96 2.731(4) 148.2

loop_
_geom_torsion_atom_site_label_1
_geom_torsion_atom_site_label_2
_geom_torsion_atom_site_label_3
_geom_torsion_atom_site_label_4
_geom_torsion
_geom_torsion_site_symmetry_4
N1 C1 C2 C3 0.4(8) .
C1 C2 C3 C4 -1.9(9) .
C2 C3 C4 C5 2.4(9) .
C3 C4 C5 N1 -1.4(8) .
C3 C4 C5 C6 178.3(5) .
N1 C5 C6 C7 -66.2(6) .
C4 C5 C6 C7 114.1(5) .
C5 C6 C7 O1 58.2(6) .
C5 C6 C7 C9 175.0(4) .
C5 C6 C7 C8 -60.8(6) .
N2 C10 C11 C12 1.3(9) .
C10 C11 C12 C13 2.0(10) .
C11 C12 C13 C14 -2.9(10) .
C12 C13 C14 N2 0.7(9) .
C12 C13 C14 C15 179.3(5) .
N2 C14 C15 C16 63.1(6) .
C13 C14 C15 C16 -115.6(5) .
C14 C15 C16 O2 -69.0(5) .
C14 C15 C16 C17 50.3(6) .
C14 C15 C16 C18 175.5(4) .
C2 C1 N1 C5 0.6(8) .
C2 C1 N1 Ni1 174.4(4) .
C4 C5 N1 C1 -0.1(7) .
C6 C5 N1 C1 -179.8(4) .
C4 C5 N1 Ni1 -173.8(4) .
C6 C5 N1 Ni1 6.5(6) .
C11 C10 N2 C14 -3.4(8) .
C11 C10 N2 Ni2 179.6(4) .
C13 C14 N2 C10 2.4(7) .
C15 C14 N2 C10 -176.3(4) .
C13 C14 N2 Ni2 179.3(4) .
C15 C14 N2 Ni2 0.5(6) .
C9 C7 O1 Ni1 -114.1(5) .
C8 C7 O1 Ni1 123.7(4) .
C6 C7 O1 Ni1 2.8(6) .
C17 C16 O2 Ni2 -104.0(4) .
C18 C16 O2 Ni2 134.4(4) .
C15 C16 O2 Ni2 17.6(5) .
O4 C19 O3 Ni1 5.0(8) .
C20 C19 O3 Ni1 -175.1(4) .
O3 C19 O4 Ni2 -1.2(7) .
C20 C19 O4 Ni2 178.9(4) .
O8 C23 O7 Ni3 1.2(5) .
C24 C23 O7 Ni3 -178.6(5) .
O7 C23 O8 Ni3 -1.2(5) .
C24 C23 O8 Ni3 178.6(5) .
O11 C26 O10 Ni3 -2.8(7) .
C27 C26 O10 Ni3 178.0(4) .
O10 C26 O11 Ni4 8.7(6) .
C27 C26 O11 Ni4 -172.0(4) .
O10 C26 O11 Ni5 159.5(3) .
C27 C26 O11 Ni5 -21.2(7) .
O14 C29 O13 Ni4 1.5(7) .
C30 C29 O13 Ni4 -177.9(3) .
O13 C29 O14 Ni5 -9.8(7) .
C30 C29 O14 Ni5 169.6(3) .
O16 C31 O15 Ni5 -172.6(4) .
C32 C31 O15 Ni5 6.7(8) .
O16 C31 O15 Ni4 -17.6(8) .
C32 C31 O15 Ni4 161.7(5) .
C7 O1 Ni1 O3 51.9(4) .
C7 O1 Ni1 O6 143.5(4) .
C7 O1 Ni1 O9 -138.3(4) .
C7 O1 Ni1 N1 -40.9(4) .
C7 O1 Ni1 Ni2 130.6(4) .
C19 O3 Ni1 O1 128.5(4) .
C19 O3 Ni1 O6 38.2(4) .
C19 O3 Ni1 O5 -48.1(4) .
C19 O3 Ni1 O9 -2.6(8) .
C19 O3 Ni1 N1 -147.7(4) .
C19 O3 Ni1 Ni2 -4.5(4) .
C22 O6 Ni1 O1 -41.6(3) .
Ni4 O6 Ni1 O1 93.91(14) .
Ni2 O6 Ni1 O1 -166.44(13) .
C22 O6 Ni1 O3 52.3(3) .
Ni4 O6 Ni1 O3 -172.14(13) .
Ni2 O6 Ni1 O3 -72.49(13) .
C22 O6 Ni1 O5 142.7(3) .
Ni4 O6 Ni1 O5 -81.78(13) .
Ni2 O6 Ni1 O5 17.87(12) .
C22 O6 Ni1 O9 -136.6(3) .
Ni4 O6 Ni1 O9 -1.10(11) .
Ni2 O6 Ni1 O9 98.55(12) .
C22 O6 Ni1 Ni2 124.8(3) .
Ni4 O6 Ni1 Ni2 -99.65(14) .
C21 O5 Ni1 O3 -50.6(3) .
Ni3 O5 Ni1 O3 172.58(13) .
Ni2 O5 Ni1 O3 73.85(13) .
C21 O5 Ni1 O6 -142.1(3) .
Ni3 O5 Ni1 O6 81.06(13) .
Ni2 O5 Ni1 O6 -17.67(12) .
C21 O5 Ni1 O9 139.2(3) .
Ni3 O5 Ni1 O9 2.31(11) .
Ni2 O5 Ni1 O9 -96.41(12) .
C21 O5 Ni1 N1 42.8(3) .
Ni3 O5 Ni1 N1 -94.08(14) .
Ni2 O5 Ni1 N1 167.19(13) .
C21 O5 Ni1 Ni2 -124.4(4) .
Ni3 O5 Ni1 Ni2 98.73(13) .
C25 O9 Ni1 O1 49.0(3) .
Ni3 O9 Ni1 O1 -179.80(13) .
Ni4 O9 Ni1 O1 -88.12(13) .
C25 O9 Ni1 O3 -179.9(5) .
Ni3 O9 Ni1 O3 -48.8(6) .
Ni4 O9 Ni1 O3 42.9(6) .
C25 O9 Ni1 O6 138.2(3) .
Ni3 O9 Ni1 O6 -90.62(12) .
Ni4 O9 Ni1 O6 1.06(11) .
C25 O9 Ni1 O5 -133.5(3) .
Ni3 O9 Ni1 O5 -2.37(12) .
Ni4 O9 Ni1 O5 89.31(12) .
C25 O9 Ni1 N1 -35.1(3) .
Ni3 O9 Ni1 N1 96.02(14) .
Ni4 O9 Ni1 N1 -172.30(13) .
C25 O9 Ni1 Ni2 -178.1(3) .
Ni3 O9 Ni1 Ni2 -46.94(9) .
Ni4 O9 Ni1 Ni2 44.75(9) .
C1 N1 Ni1 O1 -139.4(4) .
C5 N1 Ni1 O1 34.2(4) .
C1 N1 Ni1 O3 127.0(4) .
C5 N1 Ni1 O3 -59.4(4) .
C1 N1 Ni1 O5 36.0(4) .
C5 N1 Ni1 O5 -150.4(4) .
C1 N1 Ni1 O9 -45.3(4) .
C5 N1 Ni1 O9 128.3(4) .
C1 N1 Ni1 Ni2 50.9(4) .
C5 N1 Ni1 Ni2 -135.4(3) .
C28 O12 Ni2 O4 -179.8(5) .
Ni3 O12 Ni2 O4 46.4(8) .
Ni4 O12 Ni2 O4 -46.5(8) .
C28 O12 Ni2 O6 -138.5(3) .
Ni3 O12 Ni2 O6 87.47(13) .
Ni4 O12 Ni2 O6 -5.40(11) .
C28 O12 Ni2 O2 -51.8(3) .
Ni3 O12 Ni2 O2 174.22(13) .
Ni4 O12 Ni2 O2 81.35(13) .
C28 O12 Ni2 O5 134.0(3) .
Ni3 O12 Ni2 O5 -0.01(11) .
Ni4 O12 Ni2 O5 -92.88(13) .
C28 O12 Ni2 N2 34.3(3) .
Ni3 O12 Ni2 N2 -99.67(14) .
Ni4 O12 Ni2 N2 167.46(14) .
C28 O12 Ni2 Ni1 177.9(3) .
Ni3 O12 Ni2 Ni1 43.91(10) .
Ni4 O12 Ni2 Ni1 -48.96(9) .
C19 O4 Ni2 O12 -4.1(10) .
C19 O4 Ni2 O6 -44.5(4) .
C19 O4 Ni2 O2 -131.5(4) .
C19 O4 Ni2 O5 41.4(4) .
C19 O4 Ni2 N2 142.3(4) .
C19 O4 Ni2 Ni1 -1.6(4) .
C22 O6 Ni2 O12 137.2(3) .
Ni4 O6 Ni2 O12 5.49(12) .
Ni1 O6 Ni2 O12 -97.72(12) .
C22 O6 Ni2 O4 -49.5(3) .
Ni4 O6 Ni2 O4 178.79(13) .
Ni1 O6 Ni2 O4 75.59(13) .
C22 O6 Ni2 O2 46.6(3) .
Ni4 O6 Ni2 O2 -85.18(13) .
Ni1 O6 Ni2 O2 171.62(13) .
C22 O6 Ni2 O5 -142.9(3) .
Ni4 O6 Ni2 O5 85.41(13) .
Ni1 O6 Ni2 O5 -17.79(12) .
C22 O6 Ni2 Ni1 -125.1(3) .
Ni4 O6 Ni2 Ni1 103.21(14) .
C16 O2 Ni2 O12 121.4(4) .
C16 O2 Ni2 O4 -66.7(4) .
C16 O2 Ni2 O6 -157.9(4) .
C16 O2 Ni2 O5 150.0(5) .
C16 O2 Ni2 N2 24.3(4) .
C16 O2 Ni2 Ni1 -150.2(3) .
C21 O5 Ni2 O12 -138.7(3) .
Ni1 O5 Ni2 O12 99.00(12) .
Ni3 O5 Ni2 O12 0.01(11) .
C21 O5 Ni2 O4 48.7(3) .
Ni1 O5 Ni2 O4 -73.61(13) .
Ni3 O5 Ni2 O4 -172.60(13) .
C21 O5 Ni2 O6 139.9(3) .
Ni1 O5 Ni2 O6 17.61(12) .
Ni3 O5 Ni2 O6 -81.38(12) .
C21 O5 Ni2 O2 -167.9(6) .
Ni1 O5 Ni2 O2 69.8(6) .
Ni3 O5 Ni2 O2 -29.2(6) .
C21 O5 Ni2 N2 -43.5(3) .
Ni1 O5 Ni2 N2 -165.75(13) .
Ni3 O5 Ni2 N2 95.26(14) .
C21 O5 Ni2 Ni1 122.3(3) .
Ni3 O5 Ni2 Ni1 -98.99(13) .
C10 N2 Ni2 O12 53.1(4) .
C14 N2 Ni2 O12 -123.7(4) .
C10 N2 Ni2 O4 -121.3(4) .
C14 N2 Ni2 O4 62.0(4) .
C10 N2 Ni2 O2 142.7(4) .
C14 N2 Ni2 O2 -34.0(4) .
C10 N2 Ni2 O5 -27.4(4) .
C14 N2 Ni2 O5 155.8(4) .
C10 N2 Ni2 Ni1 -44.2(5) .
C14 N2 Ni2 Ni1 139.0(3) .
O1 Ni1 Ni2 O12 96.74(16) .
O3 Ni1 Ni2 O12 -178.12(13) .
O6 Ni1 Ni2 O12 78.07(14) .
O5 Ni1 Ni2 O12 -76.20(15) .
O9 Ni1 Ni2 O12 2.32(11) .
N1 Ni1 Ni2 O12 -97.4(2) .
O1 Ni1 Ni2 O4 -82.81(17) .
O3 Ni1 Ni2 O4 2.33(14) .
O6 Ni1 Ni2 O4 -101.48(16) .
O5 Ni1 Ni2 O4 104.24(16) .
O9 Ni1 Ni2 O4 -177.24(13) .
N1 Ni1 Ni2 O4 83.1(2) .
O1 Ni1 Ni2 O6 18.67(18) .
O3 Ni1 Ni2 O6 103.81(15) .
O5 Ni1 Ni2 O6 -154.27(17) .
O9 Ni1 Ni2 O6 -75.76(14) .
N1 Ni1 Ni2 O6 -175.4(2) .
O1 Ni1 Ni2 O2 7.66(19) .
O3 Ni1 Ni2 O2 92.81(16) .
O6 Ni1 Ni2 O2 -11.00(17) .
O5 Ni1 Ni2 O2 -165.28(17) .
O9 Ni1 Ni2 O2 -86.76(15) .
N1 Ni1 Ni2 O2 173.6(2) .
O1 Ni1 Ni2 O5 172.94(19) .
O3 Ni1 Ni2 O5 -101.92(16) .
O6 Ni1 Ni2 O5 154.27(17) .
O9 Ni1 Ni2 O5 78.52(14) .
N1 Ni1 Ni2 O5 -21.2(2) .
O1 Ni1 Ni2 N2 -163.2(2) .
O3 Ni1 Ni2 N2 -78.1(2) .
O6 Ni1 Ni2 N2 178.1(2) .
O5 Ni1 Ni2 N2 23.8(2) .
O9 Ni1 Ni2 N2 102.4(2) .
N1 Ni1 Ni2 N2 2.7(3) .
C28 O12 Ni3 O9 140.6(3) .
Ni2 O12 Ni3 O9 -81.55(13) .
Ni4 O12 Ni3 O9 17.34(12) .
C28 O12 Ni3 O10 50.3(3) .
Ni2 O12 Ni3 O10 -171.86(13) .
Ni4 O12 Ni3 O10 -72.96(12) .
C28 O12 Ni3 O5 -137.8(3) .
Ni2 O12 Ni3 O5 0.01(11) .
Ni4 O12 Ni3 O5 98.91(12) .
C28 O12 Ni3 O7 -41.6(3) .
Ni2 O12 Ni3 O7 96.21(14) .
Ni4 O12 Ni3 O7 -164.90(12) .
C28 O12 Ni3 O8 -47.6(6) .
Ni2 O12 Ni3 O8 90.3(5) .
Ni4 O12 Ni3 O8 -170.8(4) .
C28 O12 Ni3 C23 -42.4(4) .
Ni2 O12 Ni3 C23 95.4(2) .
Ni4 O12 Ni3 C23 -165.68(17) .
C28 O12 Ni3 Ni4 123.3(3) .
Ni2 O12 Ni3 Ni4 -98.90(13) .
C25 O9 Ni3 O12 -143.3(3) .
Ni4 O9 Ni3 O12 -17.18(12) .
Ni1 O9 Ni3 O12 82.81(13) .
C25 O9 Ni3 O10 -50.7(3) .
Ni4 O9 Ni3 O10 75.42(12) .
Ni1 O9 Ni3 O10 175.41(13) .
C25 O9 Ni3 O5 136.2(3) .
Ni4 O9 Ni3 O5 -97.63(12) .
Ni1 O9 Ni3 O5 2.35(11) .
C25 O9 Ni3 O7 48.0(8) .
Ni4 O9 Ni3 O7 174.2(6) .
Ni1 O9 Ni3 O7 -85.8(7) .
C25 O9 Ni3 O8 38.9(3) .
Ni4 O9 Ni3 O8 165.09(12) .
Ni1 O9 Ni3 O8 -94.92(14) .
C25 O9 Ni3 C23 40.0(4) .
Ni4 O9 Ni3 C23 166.11(19) .
Ni1 O9 Ni3 C23 -93.9(2) .
C25 O9 Ni3 Ni4 -126.2(3) .
Ni1 O9 Ni3 Ni4 99.99(13) .
C26 O10 Ni3 O12 41.1(4) .
C26 O10 Ni3 O9 -47.0(4) .
C26 O10 Ni3 O5 -7.2(9) .
C26 O10 Ni3 O7 144.1(4) .
C26 O10 Ni3 O8 -154.2(4) .
C26 O10 Ni3 C23 174.8(4) .
C26 O10 Ni3 Ni4 -2.3(4) .
C21 O5 Ni3 O12 135.9(3) .
Ni1 O5 Ni3 O12 -91.89(13) .
Ni2 O5 Ni3 O12 -0.01(11) .
C21 O5 Ni3 O9 -134.6(3) .
Ni1 O5 Ni3 O9 -2.37(12) .
Ni2 O5 Ni3 O9 89.51(12) .
C21 O5 Ni3 O10 -175.0(6) .
Ni1 O5 Ni3 O10 -42.7(7) .
Ni2 O5 Ni3 O10 49.2(7) .
C21 O5 Ni3 O7 34.1(3) .
Ni1 O5 Ni3 O7 166.36(13) .
Ni2 O5 Ni3 O7 -101.76(13) .
C21 O5 Ni3 O8 -28.4(3) .
Ni1 O5 Ni3 O8 103.82(13) .
Ni2 O5 Ni3 O8 -164.30(12) .
C21 O5 Ni3 C23 3.0(3) .
Ni1 O5 Ni3 C23 135.28(15) .
Ni2 O5 Ni3 C23 -132.84(15) .
C21 O5 Ni3 Ni4 -179.7(3) .
Ni1 O5 Ni3 Ni4 -47.48(10) .
Ni2 O5 Ni3 Ni4 44.40(9) .
C23 O7 Ni3 O12 -178.9(3) .
C23 O7 Ni3 O9 -10.5(8) .
C23 O7 Ni3 O10 88.1(3) .
C23 O7 Ni3 O5 -97.1(3) .
C23 O7 Ni3 O8 -0.7(3) .
C23 O7 Ni3 Ni4 162.1(2) .
C23 O8 Ni3 O12 7.2(6) .
C23 O8 Ni3 O9 178.7(3) .
C23 O8 Ni3 O10 -91.0(3) .
C23 O8 Ni3 O5 94.9(3) .
C23 O8 Ni3 O7 0.7(3) .
C23 O8 Ni3 Ni4 -159.7(2) .
O7 C23 Ni3 O12 1.5(4) .
O8 C23 Ni3 O12 -177.3(2) .
O7 C23 Ni3 O9 177.0(2) .
O8 C23 Ni3 O9 -1.9(4) .
O7 C23 Ni3 O10 -92.3(3) .
O8 C23 Ni3 O10 88.9(3) .
O7 C23 Ni3 O5 88.1(3) .
O8 C23 Ni3 O5 -90.7(3) .
O8 C23 Ni3 O7 -178.8(5) .
O7 C23 Ni3 O8 178.8(5) .
O7 C23 Ni3 Ni4 -76.3(8) .
O8 C23 Ni3 Ni4 104.8(7) .
C22 O6 Ni4 O12 -136.5(3) .
Ni1 O6 Ni4 O12 88.39(13) .
Ni2 O6 Ni4 O12 -5.45(12) .
C22 O6 Ni4 O13 -48.7(3) .
Ni1 O6 Ni4 O13 176.21(13) .
Ni2 O6 Ni4 O13 82.37(12) .
C22 O6 Ni4 O9 136.2(3) .
Ni1 O6 Ni4 O9 1.10(11) .
Ni2 O6 Ni4 O9 -92.73(12) .
C22 O6 Ni4 O11 -176.2(6) .
Ni1 O6 Ni4 O11 48.7(7) .
Ni2 O6 Ni4 O11 -45.2(7) .
C22 O6 Ni4 O15 40.2(3) .
Ni1 O6 Ni4 O15 -94.90(13) .
Ni2 O6 Ni4 O15 171.26(11) .
C22 O6 Ni4 Ni3 180.0(3) .
Ni1 O6 Ni4 Ni3 44.87(10) .
Ni2 O6 Ni4 Ni3 -48.96(9) .
C28 O12 Ni4 O6 141.6(3) .
Ni3 O12 Ni4 O6 -96.60(12) .
Ni2 O12 Ni4 O6 5.47(12) .
C28 O12 Ni4 O13 51.5(3) .
Ni3 O12 Ni4 O13 173.26(12) .
Ni2 O12 Ni4 O13 -84.67(13) .
C28 O12 Ni4 O9 -138.8(3) .
Ni3 O12 Ni4 O9 -17.00(12) .
Ni2 O12 Ni4 O9 85.07(13) .
C28 O12 Ni4 O11 -45.1(3) .
Ni3 O12 Ni4 O11 76.70(12) .
Ni2 O12 Ni4 O11 178.76(13) .
C28 O12 Ni4 O15 -24.3(7) .
Ni3 O12 Ni4 O15 97.5(5) .
Ni2 O12 Ni4 O15 -160.4(5) .
C28 O12 Ni4 Ni3 -121.8(3) .
Ni2 O12 Ni4 Ni3 102.07(14) .
C29 O13 Ni4 O6 154.7(4) .
C29 O13 Ni4 O12 -124.1(4) .
C29 O13 Ni4 O9 178.2(5) .
C29 O13 Ni4 O11 -33.7(4) .
C29 O13 Ni4 O15 43.6(4) .
C29 O13 Ni4 Ni3 -117.9(3) .
C25 O9 Ni4 O6 -138.4(3) .
Ni3 O9 Ni4 O6 98.67(12) .
Ni1 O9 Ni4 O6 -1.07(11) .
C25 O9 Ni4 O12 139.7(3) .
Ni3 O9 Ni4 O12 16.83(12) .
Ni1 O9 Ni4 O12 -82.91(12) .
C25 O9 Ni4 O13 -162.4(5) .
Ni3 O9 Ni4 O13 74.7(6) .
Ni1 O9 Ni4 O13 -25.0(6) .
C25 O9 Ni4 O11 49.3(3) .
Ni3 O9 Ni4 O11 -73.55(12) .
Ni1 O9 Ni4 O11 -173.30(12) .
C25 O9 Ni4 O15 -28.6(3) .
Ni3 O9 Ni4 O15 -151.45(11) .
Ni1 O9 Ni4 O15 108.80(12) .
C25 O9 Ni4 Ni3 122.9(3) .
Ni1 O9 Ni4 Ni3 -99.74(13) .
C26 O11 Ni4 O6 -11.4(8) .
Ni5 O11 Ni4 O6 -170.8(6) .
C26 O11 Ni4 O12 -50.6(3) .
Ni5 O11 Ni4 O12 150.09(12) .
C26 O11 Ni4 O13 -138.4(3) .
Ni5 O11 Ni4 O13 62.22(13) .
C26 O11 Ni4 O9 35.2(3) .
Ni5 O11 Ni4 O9 -124.17(12) .
C26 O11 Ni4 O15 134.0(4) .
Ni5 O11 Ni4 O15 -25.32(11) .
C26 O11 Ni4 Ni3 -7.6(3) .
Ni5 O11 Ni4 Ni3 -166.90(11) .
C31 O15 Ni4 O6 38.6(4) .
Ni5 O15 Ni4 O6 -161.04(11) .
C31 O15 Ni4 O12 -156.4(5) .
Ni5 O15 Ni4 O12 4.0(6) .
C31 O15 Ni4 O13 128.0(4) .
Ni5 O15 Ni4 O13 -71.62(13) .
C31 O15 Ni4 O9 -43.3(4) .
Ni5 O15 Ni4 O9 117.10(12) .
C31 O15 Ni4 O11 -135.0(4) .
Ni5 O15 Ni4 O11 25.35(12) .
C31 O15 Ni4 Ni3 -72.2(4) .
Ni5 O15 Ni4 Ni3 88.15(13) .
O12 Ni3 Ni4 O6 79.16(14) .
O9 Ni3 Ni4 O6 -76.21(14) .
O10 Ni3 Ni4 O6 -176.79(12) .
O5 Ni3 Ni4 O6 2.30(11) .
O7 Ni3 Ni4 O6 105.8(2) .
O8 Ni3 Ni4 O6 -105.7(2) .
C23 Ni3 Ni4 O6 167.0(7) .
O9 Ni3 Ni4 O12 -155.36(17) .
O10 Ni3 Ni4 O12 104.05(15) .
O5 Ni3 Ni4 O12 -76.86(14) .
O7 Ni3 Ni4 O12 26.6(2) .
O8 Ni3 Ni4 O12 175.1(2) .
C23 Ni3 Ni4 O12 87.8(7) .
O12 Ni3 Ni4 O13 -8.98(16) .
O9 Ni3 Ni4 O13 -164.34(16) .
O10 Ni3 Ni4 O13 95.07(15) .
O5 Ni3 Ni4 O13 -85.83(14) .
O7 Ni3 Ni4 O13 17.6(2) .
O8 Ni3 Ni4 O13 166.1(2) .
C23 Ni3 Ni4 O13 78.9(7) .
O12 Ni3 Ni4 O9 155.36(17) .
O10 Ni3 Ni4 O9 -100.59(15) .
O5 Ni3 Ni4 O9 78.51(14) .
O7 Ni3 Ni4 O9 -178.0(2) .
O8 Ni3 Ni4 O9 -29.5(2) .
C23 Ni3 Ni4 O9 -116.8(7) .
O12 Ni3 Ni4 O11 -100.14(15) .
O9 Ni3 Ni4 O11 104.50(15) .
O10 Ni3 Ni4 O11 3.91(13) .
O5 Ni3 Ni4 O11 -176.99(12) .
O7 Ni3 Ni4 O11 -73.5(2) .
O8 Ni3 Ni4 O11 75.0(2) .
C23 Ni3 Ni4 O11 -12.3(7) .
O12 Ni3 Ni4 O15 -161.58(17) .
O9 Ni3 Ni4 O15 43.06(17) .
O10 Ni3 Ni4 O15 -57.53(15) .
O5 Ni3 Ni4 O15 121.56(14) .
O7 Ni3 Ni4 O15 -135.0(2) .
O8 Ni3 Ni4 O15 13.5(2) .
C23 Ni3 Ni4 O15 -73.7(7) .
C29 O14 Ni5 O15 149.2(4) 2_556
C29 O14 Ni5 O15 -30.8(4) .
C29 O14 Ni5 O11 -133.2(4) 2_556
C29 O14 Ni5 O11 46.8(4) .
C31 O15 Ni5 O14 -130.2(4) .
Ni4 O15 Ni5 O14 68.02(13) .
C31 O15 Ni5 O14 49.8(4) 2_556
Ni4 O15 Ni5 O14 -111.98(13) 2_556
C31 O15 Ni5 O11 -43.4(4) 2_556
Ni4 O15 Ni5 O11 154.87(12) 2_556
C31 O15 Ni5 O11 136.6(4) .
Ni4 O15 Ni5 O11 -25.13(12) .
C26 O11 Ni5 O14 138.5(4) .
Ni4 O11 Ni5 O14 -65.52(13) .
C26 O11 Ni5 O14 -41.5(4) 2_556
Ni4 O11 Ni5 O14 114.48(13) 2_556
C26 O11 Ni5 O15 49.5(4) 2_556
Ni4 O11 Ni5 O15 -154.45(12) 2_556
C26 O11 Ni5 O15 -130.5(4) .
Ni4 O11 Ni5 O15 25.55(12) .

loop_
_platon_squeeze_void_nr
_platon_squeeze_void_average_x
_platon_squeeze_void_average_y
_platon_squeeze_void_average_z
_platon_squeeze_void_volume
_platon_squeeze_void_count_electrons
1 0.000 -0.024 0.000 316.7 179.9
